data_7120369
loop_
_publ_author_name
'Pittala, Narsimhulu'
'Th\'etiot, Franck'
'Charles, Catherine'
'Triki, Smail'
'Boukheddaden, Kamel'
'Chastanet, Guillaume'
'Marchivie, Mathieu'

_publ_section_title
;
 Unprecedented trinuclear FeII triazole-based complex exhibiting a
 concerted and complete sharp spin transition above room temperature
;
_journal_name_full 'Chem. Commun.'
_journal_paper_doi 10.1039/C7CC04112H
_journal_year 2017
_chemical_formula_moiety 'C108 H84 Fe3 N42 S6'
_chemical_formula_sum 'C108 H84 Fe3 N42 S6'
_chemical_formula_weight 2330.08
_chemical_name_systematic
;
 ?
;
_space_group_crystal_system trigonal
_space_group_IT_number 148
_space_group_name_Hall '-R 3'
_space_group_name_H-M_alt 'R -3'
_symmetry_space_group_name_Hall '-R 3'
_symmetry_space_group_name_H-M 'R -3 :H'
_atom_sites_solution_hydrogens geom
_atom_sites_solution_primary direct
_audit_creation_date 2017-06-28
_audit_creation_method
;
Olex2 1.2
(compiled Mar 28 2017 19:26:29 for OlexSys, GUI svn.r5337)
;
_audit_update_record
;
2017-06-28 deposited with the CCDC.
2017-06-30 downloaded from the CCDC.
;
_cell_angle_alpha 90
_cell_angle_beta 90
_cell_angle_gamma 120
_cell_formula_units_Z 3
_cell_length_a 25.900(4)
_cell_length_b 25.900(4)
_cell_length_c 14.790(2)
_cell_measurement_reflns_used 777
_cell_measurement_temperature 320(2)
_cell_measurement_theta_max 18.62
_cell_measurement_theta_min 2.72
_cell_volume 8592(2)
_computing_molecular_graphics 'Olex2 (Dolomanov et al., 2009)'
_computing_publication_material 'Olex2 (Dolomanov et al., 2009)'
_computing_structure_refinement 'ShelXL (Sheldrick, 2015)'
_computing_structure_solution 'ShelXT (Sheldrick, 2015)'
_diffrn_ambient_temperature 320.12
_diffrn_measured_fraction_theta_full 0.829
_diffrn_measured_fraction_theta_max 0.904
_diffrn_measurement_device_type 'Bruker APEX-II CCD'
_diffrn_measurement_method '\f and \w scans'
_diffrn_radiation_type MoK\a
_diffrn_radiation_wavelength 0.71073
_diffrn_reflns_av_R_equivalents 0.0956
_diffrn_reflns_av_unetI/netI 0.2678
_diffrn_reflns_Laue_measured_fraction_full 0.829
_diffrn_reflns_Laue_measured_fraction_max 0.904
_diffrn_reflns_limit_h_max 21
_diffrn_reflns_limit_h_min -31
_diffrn_reflns_limit_k_max 29
_diffrn_reflns_limit_k_min -23
_diffrn_reflns_limit_l_max 12
_diffrn_reflns_limit_l_min -17
_diffrn_reflns_number 6402
_diffrn_reflns_point_group_measured_fraction_full 0.829
_diffrn_reflns_point_group_measured_fraction_max 0.904
_diffrn_reflns_theta_full 26.000
_diffrn_reflns_theta_max 25.248
_diffrn_reflns_theta_min 2.769
_diffrn_standards_number 0
_exptl_absorpt_coefficient_mu 0.551
_exptl_absorpt_correction_T_max 0.7453
_exptl_absorpt_correction_T_min 0.6010
_exptl_absorpt_correction_type multi-scan
_exptl_absorpt_process_details
;
SADABS-2012/1 (Bruker,2012) was used for absorption correction.
wR2(int) was 0.0967 before and 0.0622 after correction.
The Ratio of minimum to maximum transmission is 0.8064.
The \l/2 correction factor is 0.0015.
;
_exptl_crystal_density_diffrn 1.351
_exptl_crystal_F_000 3600
_exptl_crystal_size_max 0.25
_exptl_crystal_size_mid 0.02
_exptl_crystal_size_min 0.02
_refine_diff_density_max 0.546
_refine_diff_density_min -0.547
_refine_diff_density_rms 0.074
_refine_ls_extinction_method none
_refine_ls_goodness_of_fit_ref 0.930
_refine_ls_hydrogen_treatment constr
_refine_ls_matrix_type full
_refine_ls_number_parameters 241
_refine_ls_number_reflns 3121
_refine_ls_number_restraints 0
_refine_ls_restrained_S_all 0.930
_refine_ls_R_factor_all 0.2514
_refine_ls_R_factor_gt 0.0612
_refine_ls_shift/su_max 0.000
_refine_ls_shift/su_mean 0.000
_refine_ls_structure_factor_coef Fsqd
_refine_ls_weighting_details 'w=1/[\s^2^(Fo^2^)+(0.0716P)^2^] where P=(Fo^2^+2Fc^2^)/3'
_refine_ls_weighting_scheme calc
_refine_ls_wR_factor_gt 0.1299
_refine_ls_wR_factor_ref 0.1988
_reflns_Friedel_coverage 0.000
_reflns_number_gt 1090
_reflns_number_total 3121
_reflns_threshold_expression 'I > 2\s(I)'
_cod_data_source_file c7cc04112h2.cif
_cod_data_source_block 320K
_cod_original_cell_volume 8592(3)
_cod_database_code 7120369
_shelxl_version_number 2013-4
_shelx_space_group_comment
;
The symmetry employed for this shelxl refinement is uniquely defined
by the following loop, which should always be used as a source of
symmetry information in preference to the above space-group names.
They are only intended as comments.
;
_olex2_refinement_description
;
1. Fixed Uiso
 At 1.2 times of:
  All C(H) groups, All C(H,H) groups
 At 1.5 times of:
  All C(H,H,H) groups
2.a Secondary CH2 refined with riding coordinates:
 C3(H3A,H3B), C17(H17A,H17B)
2.b Aromatic/amide H refined with riding coordinates:
 C1(H1), C2(H2), C5(H5), C6(H6), C7(H7), C8(H8), C9(H9)
2.c Idealised Me refined as rotating group:
 C18(H18A,H18B,H18C)
;

loop_
_space_group_symop_operation_xyz
'x, y, z'
'-y, x-y, z'
'-x+y, -x, z'
'x+2/3, y+1/3, z+1/3'
'-y+2/3, x-y+1/3, z+1/3'
'-x+y+2/3, -x+1/3, z+1/3'
'x+1/3, y+2/3, z+2/3'
'-y+1/3, x-y+2/3, z+2/3'
'-x+y+1/3, -x+2/3, z+2/3'
'-x, -y, -z'
'y, -x+y, -z'
'x-y, x, -z'
'-x+2/3, -y+1/3, -z+1/3'
'y+2/3, -x+y+1/3, -z+1/3'
'x-y+2/3, x+1/3, -z+1/3'
'-x+1/3, -y+2/3, -z+2/3'
'y+1/3, -x+y+2/3, -z+2/3'
'x-y+1/3, x+2/3, -z+2/3'

loop_
_atom_site_label
_atom_site_type_symbol
_atom_site_fract_x
_atom_site_fract_y
_atom_site_fract_z
_atom_site_U_iso_or_equiv
_atom_site_adp_type
_atom_site_occupancy
_atom_site_site_symmetry_order
_atom_site_calc_flag
_atom_site_refinement_flags_posn
_atom_site_refinement_flags_adp
_atom_site_refinement_flags_occupancy
Fe1 Fe 0.3333 0.6667 0.1667 0.0434(7) Uani 1 6 d S T P
Fe2 Fe 0.3333 0.6667 0.42517(11) 0.0471(6) Uani 1 3 d S T P
S1 S 0.57563(11) 0.64357(12) 0.60611(16) 0.0911(9) Uani 1 1 d . . .
N1 N 0.4082(3) 0.7212(3) 0.2484(4) 0.0497(16) Uani 1 1 d . . .
N2 N 0.4085(3) 0.7205(3) 0.3426(4) 0.0463(16) Uani 1 1 d . . .
N3 N 0.4965(3) 0.7894(3) 0.2955(4) 0.0579(18) Uani 1 1 d . . .
N4 N 0.3899(3) 0.6475(3) 0.5013(4) 0.0580(18) Uani 1 1 d . . .
N5 N 0.4554(4) 0.6173(5) 0.7524(5) 0.121(3) Uani 1 1 d . . .
N6 N 0.4392(4) 0.5998(4) 0.3253(5) 0.109(3) Uani 1 1 d . . .
N7 N 0.6262(5) 0.6684(5) 0.3655(7) 0.134(4) Uani 1 1 d . . .
C1 C 0.4606(4) 0.7628(4) 0.2234(5) 0.058(2) Uani 1 1 d . . .
H1 H 0.4721 0.7731 0.1635 0.070 Uiso 1 1 calc R . .
C2 C 0.4619(4) 0.7624(4) 0.3666(5) 0.059(2) Uani 1 1 d . . .
H2 H 0.4742 0.7721 0.4263 0.071 Uiso 1 1 calc R . .
C3 C 0.5578(4) 0.8399(4) 0.2951(6) 0.081(3) Uani 1 1 d . . .
H3A H 0.5725 0.8492 0.3567 0.098 Uiso 1 1 calc R . .
H3B H 0.5581 0.8747 0.2700 0.098 Uiso 1 1 calc R . .
C4 C 0.5981(4) 0.8258(4) 0.2401(6) 0.068(2) Uani 1 1 d . . .
C5 C 0.6016(4) 0.7755(5) 0.2528(7) 0.099(3) Uani 1 1 d . . .
H5 H 0.5772 0.7482 0.2962 0.118 Uiso 1 1 calc R . .
C6 C 0.6395(6) 0.7634(6) 0.2047(9) 0.119(4) Uani 1 1 d . . .
H6 H 0.6401 0.7282 0.2138 0.143 Uiso 1 1 calc R . .
C7 C 0.6755(6) 0.8038(8) 0.1441(9) 0.132(5) Uani 1 1 d . . .
H7 H 0.7030 0.7975 0.1125 0.158 Uiso 1 1 calc R . .
C8 C 0.6723(6) 0.8540(7) 0.1285(10) 0.144(5) Uani 1 1 d . . .
H8 H 0.6962 0.8806 0.0839 0.173 Uiso 1 1 calc R . .
C9 C 0.6343(5) 0.8661(5) 0.1775(7) 0.107(4) Uani 1 1 d . . .
H9 H 0.6335 0.9012 0.1680 0.128 Uiso 1 1 calc R . .
C10 C 0.4244(4) 0.6390(3) 0.5359(5) 0.058(2) Uani 1 1 d . . .
C11 C 0.4675(4) 0.6286(3) 0.5802(5) 0.064(2) Uani 1 1 d . . .
C12 C 0.4612(4) 0.6213(4) 0.6761(7) 0.084(3) Uani 1 1 d . . .
C13 C 0.5168(4) 0.6325(3) 0.5355(5) 0.058(2) Uani 1 1 d . . .
C14 C 0.5227(4) 0.6328(4) 0.4414(5) 0.065(2) Uani 1 1 d . . .
C15 C 0.4759(5) 0.6149(4) 0.3782(6) 0.076(3) Uani 1 1 d . . .
C16 C 0.5797(6) 0.6519(5) 0.3988(7) 0.091(3) Uani 1 1 d . . .
C17 C 0.6101(6) 0.6026(6) 0.5640(8) 0.137(4) Uani 1 1 d . . .
H17A H 0.6294 0.6205 0.5071 0.165 Uiso 1 1 calc R . .
H17B H 0.6411 0.6081 0.6062 0.165 Uiso 1 1 calc R . .
C18 C 0.5740(6) 0.5425(6) 0.5500(11) 0.196(7) Uani 1 1 d . . .
H18A H 0.5658 0.5349 0.4866 0.294 Uiso 1 1 calc GR . .
H18B H 0.5372 0.5287 0.5823 0.294 Uiso 1 1 calc GR . .
H18C H 0.5936 0.5218 0.5715 0.294 Uiso 1 1 calc GR . .

loop_
_atom_site_aniso_label
_atom_site_aniso_U_11
_atom_site_aniso_U_22
_atom_site_aniso_U_33
_atom_site_aniso_U_23
_atom_site_aniso_U_13
_atom_site_aniso_U_12
Fe1 0.0514(11) 0.0514(11) 0.0275(14) 0.000 0.000 0.0257(5)
Fe2 0.0520(8) 0.0520(8) 0.0372(11) 0.000 0.000 0.0260(4)
S1 0.096(2) 0.124(2) 0.0754(18) -0.0008(15) -0.0120(14) 0.0716(18)
N1 0.059(5) 0.055(4) 0.036(4) 0.010(3) 0.009(3) 0.029(4)
N2 0.050(4) 0.052(4) 0.030(3) 0.001(3) 0.004(3) 0.020(4)
N3 0.047(4) 0.068(5) 0.044(4) -0.001(4) 0.011(4) 0.017(4)
N4 0.063(5) 0.081(5) 0.041(4) -0.004(3) 0.001(3) 0.044(4)
N5 0.153(8) 0.224(10) 0.054(5) 0.018(6) 0.021(6) 0.146(8)
N6 0.134(8) 0.190(9) 0.050(5) -0.024(5) -0.024(5) 0.115(7)
N7 0.127(9) 0.172(10) 0.126(9) 0.017(7) 0.044(7) 0.093(8)
C1 0.077(7) 0.072(6) 0.026(4) -0.001(4) -0.005(5) 0.037(6)
C2 0.057(6) 0.064(6) 0.044(5) -0.008(5) -0.002(5) 0.022(5)
C3 0.059(6) 0.081(7) 0.077(7) -0.013(5) -0.003(5) 0.014(6)
C4 0.058(6) 0.067(7) 0.057(6) 0.001(5) 0.003(5) 0.013(6)
C5 0.093(8) 0.120(10) 0.093(8) 0.018(7) 0.015(6) 0.060(8)
C6 0.110(10) 0.158(12) 0.124(10) 0.009(9) 0.016(8) 0.093(10)
C7 0.100(10) 0.174(15) 0.110(11) 0.003(11) 0.036(8) 0.060(11)
C8 0.120(11) 0.130(13) 0.137(12) 0.031(10) 0.053(9) 0.029(10)
C9 0.109(9) 0.093(8) 0.097(8) 0.009(7) 0.039(7) 0.036(7)
C10 0.061(6) 0.061(6) 0.052(5) 0.009(4) 0.012(5) 0.031(5)
C11 0.083(7) 0.077(6) 0.038(5) 0.000(4) 0.003(5) 0.045(5)
C12 0.088(7) 0.111(8) 0.069(7) -0.002(6) 0.001(6) 0.063(6)
C13 0.061(6) 0.073(6) 0.045(5) 0.002(4) -0.007(4) 0.037(5)
C14 0.067(6) 0.086(7) 0.049(5) -0.001(5) 0.005(5) 0.043(6)
C15 0.097(8) 0.115(8) 0.046(6) 0.000(6) 0.004(6) 0.076(7)
C16 0.113(10) 0.100(8) 0.080(8) -0.002(6) -0.005(7) 0.067(8)
C17 0.153(12) 0.165(13) 0.137(11) -0.004(9) -0.011(9) 0.112(11)
C18 0.193(15) 0.091(10) 0.28(2) -0.032(12) -0.027(13) 0.050(11)

loop_
_atom_type_symbol
_atom_type_description
_atom_type_scat_dispersion_real
_atom_type_scat_dispersion_imag
_atom_type_scat_source
C C 0.0033 0.0016 'International Tables Vol C Tables 4.2.6.8 and 6.1.1.4'
H H 0.0000 0.0000 'International Tables Vol C Tables 4.2.6.8 and 6.1.1.4'
Fe Fe 0.3463 0.8444 'International Tables Vol C Tables 4.2.6.8 and 6.1.1.4'
N N 0.0061 0.0033 'International Tables Vol C Tables 4.2.6.8 and 6.1.1.4'
S S 0.1246 0.1234 'International Tables Vol C Tables 4.2.6.8 and 6.1.1.4'

loop_
_geom_angle_atom_site_label_1
_geom_angle_atom_site_label_2
_geom_angle_atom_site_label_3
_geom_angle
_geom_angle_site_symmetry_1
_geom_angle_site_symmetry_3
N1 Fe1 N1 180.0 2_665 14_455
N1 Fe1 N1 90.6(2) 13_565 15
N1 Fe1 N1 89.4(2) 13_565 3_565
N1 Fe1 N1 90.6(2) 2_665 .
N1 Fe1 N1 89.4(2) 14_455 3_565
N1 Fe1 N1 89.4(2) 14_455 .
N1 Fe1 N1 90.6(2) 14_455 15
N1 Fe1 N1 89.4(2) 2_665 13_565
N1 Fe1 N1 90.6(2) 2_665 3_565
N1 Fe1 N1 90.6(2) 14_455 13_565
N1 Fe1 N1 90.6(2) . 3_565
N1 Fe1 N1 180.0 . 13_565
N1 Fe1 N1 180.0 15 3_565
N1 Fe1 N1 89.4(2) 2_665 15
N1 Fe1 N1 89.4(2) . 15
N2 Fe2 N2 90.2(2) 2_665 .
N2 Fe2 N2 90.2(2) 3_565 .
N2 Fe2 N2 90.2(2) 2_665 3_565
N4 Fe2 N2 86.9(2) 2_665 2_665
N4 Fe2 N2 86.9(2) 3_565 3_565
N4 Fe2 N2 177.0(2) 3_565 .
N4 Fe2 N2 89.1(2) 3_565 2_665
N4 Fe2 N2 89.1(2) . 3_565
N4 Fe2 N2 177.0(2) . 2_665
N4 Fe2 N2 86.9(2) . .
N4 Fe2 N2 177.0(2) 2_665 3_565
N4 Fe2 N2 89.1(2) 2_665 .
N4 Fe2 N4 93.8(2) 2_665 3_565
N4 Fe2 N4 93.8(2) 3_565 .
N4 Fe2 N4 93.8(2) 2_665 .
C13 S1 C17 110.1(5) . .
N2 N1 Fe1 124.8(5) . .
C1 N1 Fe1 128.4(5) . .
C1 N1 N2 106.6(6) . .
N1 N2 Fe2 125.1(5) . .
C2 N2 Fe2 129.0(5) . .
C2 N2 N1 105.7(5) . .
C1 N3 C3 127.7(7) . .
C2 N3 C1 104.1(7) . .
C2 N3 C3 128.0(7) . .
C10 N4 Fe2 173.3(6) . .
N1 C1 N3 111.5(7) . .
N1 C1 H1 124.3 . .
N3 C1 H1 124.3 . .
N2 C2 N3 112.1(7) . .
N2 C2 H2 123.9 . .
N3 C2 H2 123.9 . .
N3 C3 H3A 109.4 . .
N3 C3 H3B 109.4 . .
N3 C3 C4 111.0(7) . .
H3A C3 H3B 108.0 . .
C4 C3 H3A 109.4 . .
C4 C3 H3B 109.4 . .
C5 C4 C3 122.9(9) . .
C9 C4 C3 118.5(11) . .
C9 C4 C5 118.6(10) . .
C4 C5 H5 118.5 . .
C4 C5 C6 123.0(11) . .
C6 C5 H5 118.5 . .
C5 C6 H6 121.1 . .
C7 C6 C5 117.9(12) . .
C7 C6 H6 121.1 . .
C6 C7 H7 119.7 . .
C6 C7 C8 120.5(13) . .
C8 C7 H7 119.7 . .
C7 C8 H8 119.4 . .
C7 C8 C9 121.2(12) . .
C9 C8 H8 119.4 . .
C4 C9 C8 118.7(11) . .
C4 C9 H9 120.6 . .
C8 C9 H9 120.6 . .
N4 C10 C11 179.3(9) . .
C12 C11 C10 115.6(8) . .
C13 C11 C10 122.7(7) . .
C13 C11 C12 121.3(8) . .
N5 C12 C11 176.9(10) . .
C11 C13 S1 114.8(6) . .
C11 C13 C14 124.4(7) . .
C14 C13 S1 120.6(7) . .
C13 C14 C15 125.6(8) . .
C13 C14 C16 121.7(8) . .
C15 C14 C16 112.7(7) . .
N6 C15 C14 177.7(10) . .
N7 C16 C14 178.5(12) . .
S1 C17 H17A 107.9 . .
S1 C17 H17B 107.9 . .
H17A C17 H17B 107.2 . .
C18 C17 S1 117.5(11) . .
C18 C17 H17A 107.9 . .
C18 C17 H17B 107.9 . .
C17 C18 H18A 109.5 . .
C17 C18 H18B 109.5 . .
C17 C18 H18C 109.5 . .
H18A C18 H18B 109.5 . .
H18A C18 H18C 109.5 . .
H18B C18 H18C 109.5 . .

loop_
_geom_bond_atom_site_label_1
_geom_bond_atom_site_label_2
_geom_bond_distance
_geom_bond_site_symmetry_2
Fe1 N1 2.116(6) 2_665
Fe1 N1 2.116(6) 15
Fe1 N1 2.116(6) 13_565
Fe1 N1 2.116(6) 14_455
Fe1 N1 2.116(6) .
Fe1 N1 2.116(6) 3_565
Fe2 N2 2.124(6) 3_565
Fe2 N2 2.124(6) 2_665
Fe2 N2 2.124(6) .
Fe2 N4 2.094(7) 3_565
Fe2 N4 2.094(7) 2_665
Fe2 N4 2.094(7) .
S1 C13 1.749(7) .
S1 C17 1.804(11) .
N1 N2 1.393(7) .
N1 C1 1.295(9) .
N2 C2 1.310(8) .
N3 C1 1.355(8) .
N3 C2 1.331(8) .
N3 C3 1.467(9) .
N4 C10 1.143(9) .
N5 C12 1.136(10) .
N6 C15 1.140(10) .
N7 C16 1.166(12) .
C1 H1 0.9300 .
C2 H2 0.9300 .
C3 H3A 0.9700 .
C3 H3B 0.9700 .
C3 C4 1.507(11) .
C4 C5 1.363(12) .
C4 C9 1.359(11) .
C5 H5 0.9300 .
C5 C6 1.370(13) .
C6 H6 0.9300 .
C6 C7 1.339(15) .
C7 H7 0.9300 .
C7 C8 1.364(16) .
C8 H8 0.9300 .
C8 C9 1.379(14) .
C9 H9 0.9300 .
C10 C11 1.432(11) .
C11 C12 1.429(12) .
C11 C13 1.395(10) .
C13 C14 1.400(10) .
C14 C15 1.412(12) .
C14 C16 1.447(14) .
C17 H17A 0.9700 .
C17 H17B 0.9700 .
C17 C18 1.374(14) .
C18 H18A 0.9600 .
C18 H18B 0.9600 .
C18 H18C 0.9600 .

loop_
_geom_torsion_atom_site_label_1
_geom_torsion_atom_site_label_2
_geom_torsion_atom_site_label_3
_geom_torsion_atom_site_label_4
_geom_torsion
Fe1 N1 N2 Fe2 -2.0(7)
Fe1 N1 N2 C2 -177.0(5)
Fe1 N1 C1 N3 178.0(4)
Fe2 N2 C2 N3 -175.9(5)
S1 C13 C14 C15 169.0(7)
S1 C13 C14 C16 -10.5(11)
N1 N2 C2 N3 -1.1(8)
N2 N1 C1 N3 1.2(8)
N3 C3 C4 C5 -51.5(11)
N3 C3 C4 C9 131.1(9)
C1 N1 N2 Fe2 175.0(5)
C1 N1 N2 C2 -0.1(7)
C1 N3 C2 N2 1.8(8)
C1 N3 C3 C4 -58.7(11)
C2 N3 C1 N1 -1.8(9)
C2 N3 C3 C4 127.2(8)
C3 N3 C1 N1 -177.0(7)
C3 N3 C2 N2 176.9(7)
C3 C4 C5 C6 -178.1(9)
C3 C4 C9 C8 178.5(10)
C4 C5 C6 C7 1.7(17)
C5 C4 C9 C8 1.1(15)
C5 C6 C7 C8 -3(2)
C6 C7 C8 C9 3(2)
C7 C8 C9 C4 -2(2)
C9 C4 C5 C6 -0.7(15)
C10 C11 C13 S1 159.1(6)
C10 C11 C13 C14 -15.7(13)
C11 C13 C14 C15 -16.6(14)
C11 C13 C14 C16 164.0(8)
C12 C11 C13 S1 -12.9(10)
C12 C11 C13 C14 172.4(8)
C13 S1 C17 C18 -55.0(13)
C17 S1 C13 C11 142.9(7)
C17 S1 C13 C14 -42.1(9)
